data_2009713
loop_
_publ_author_name
'Abdul-Ghani, M.'
'Pritchard, R.G.'
'Tipping, A.E.'

_publ_section_title
;
 (<i>Z</i>,<i>Z</i>)-5-Chloro-1,1,1,6,6,6-hexafluoro-3,4-diaza-4-hexen-2-one
 oxime, formed by the action of hydroxylamine on
 2,5-dichlorohexafluoro-3,4-diazahexa-2,4-diene
;
_journal_issue 5
_journal_name_full 'Acta Crystallographica Section C'
_journal_page_first 721
_journal_page_last 722
_journal_paper_doi 10.1107/S0108270193012326
_journal_volume 50
_journal_year 1994
_chemical_formula_moiety 'C4 H2 Cl F6 N3 O'
_chemical_formula_sum 'C4 H2 Cl F6 N3 O'
_chemical_formula_weight 257.52
_chemical_melting_point 392.0(10)
_chemical_name_systematic
;
(ZZ)-2-Chloro-1,1,1,6,6,6-hexafluoro-3,4-diazahex-2-en-5-one oxime
;
_space_group_IT_number 2
_symmetry_cell_setting triclinic
_symmetry_space_group_name_Hall '-P 1'
_symmetry_space_group_name_H-M 'P -1'
_cell_angle_alpha 75.08(3)
_cell_angle_beta 81.69(4)
_cell_angle_gamma 83.08(4)
_cell_formula_units_Z 2
_cell_length_a 5.141(3)
_cell_length_b 6.916(2)
_cell_length_c 13.250(5)
_cell_measurement_reflns_used 25
_cell_measurement_temperature 296
_cell_measurement_theta_max 8.5
_cell_measurement_theta_min 6.4
_cell_volume 448.7(3)
_computing_cell_refinement 'CAD-4 Diffractometer Control (Enraf-Nonius,1989)'
_computing_data_collection 'CAD-4 Diffractometer Control (Enraf-Nonius,1989)'
_computing_data_reduction 'TEXSAN: PROCESS (MSC, 1985)'
_computing_molecular_graphics 'PLUTO (Motherwell and Clegg, 1978)'
_computing_publication_material 'TEXSAN: FINISH (MSC, 1985)'
_computing_structure_refinement 'TEXSAN: LS (MSC, 1985)'
_computing_structure_solution 'SHELXS86 (Sheldrick, 1985)'
_diffrn_ambient_temperature 296
_diffrn_measurement_device CAD-4
_diffrn_measurement_method 'omega/2-theta scans'
_diffrn_radiation_monochromator graphite
_diffrn_radiation_source 'X-ray tube'
_diffrn_radiation_type MoKalpha
_diffrn_radiation_wavelength 0.71069
_diffrn_reflns_av_R_equivalents 0.0473
_diffrn_reflns_limit_h_max 5
_diffrn_reflns_limit_h_min 0
_diffrn_reflns_limit_k_max 8
_diffrn_reflns_limit_k_min -7
_diffrn_reflns_limit_l_max 15
_diffrn_reflns_limit_l_min -14
_diffrn_reflns_number 1610
_diffrn_reflns_theta_max 24.99
_diffrn_reflns_theta_min 2
_diffrn_standards_decay_% 0.00
_diffrn_standards_interval_time ' 180 '
_diffrn_standards_number 3
_exptl_absorpt_coefficient_mu 0.4967
_exptl_crystal_colour colourless
_exptl_crystal_density_diffrn 1.906
_exptl_crystal_description prism
_exptl_crystal_F_000 252.00
_exptl_crystal_size_max 0.30
_exptl_crystal_size_mid 0.20
_exptl_crystal_size_min 0.20
_refine_diff_density_max -0.24371
_refine_diff_density_min 0.26512
_refine_ls_goodness_of_fit_obs 2.402
_refine_ls_hydrogen_treatment refall
_refine_ls_matrix_type full
_refine_ls_number_parameters 144
_refine_ls_number_reflns 810
_refine_ls_number_restraints 0
_refine_ls_R_factor_obs 0.0540
_refine_ls_shift/esd_max 0.0021
_refine_ls_structure_factor_coef F
_refine_ls_weighting_scheme sigma
_refine_ls_wR_factor_obs 0.0580
_reflns_number_observed 810
_reflns_number_total 1545
_reflns_observed_criterion 3sigmaI
_cod_data_source_file hu1073.cif
_cod_data_source_block U166
_cod_depositor_comments
;
The following automatic conversions were performed:

'_chemical_melting_point' value '391-393 K' was changed to
'392.0(10)' - the average value was taken and precision was
estimated.

Automatic conversion script
Id: cif_fix_values 1646 2011-03-28 12:23:43Z adriana 

The following automatic conversions were performed:

'_chemical_melting_point' value '391-393 K' was changed to
'392.0(10)' - the average value was taken and precision was
estimated.

Automatic conversion script
Id: cif_fix_values 1715 2011-07-08 13:25:40Z adriana 
;
_cod_original_cell_volume 448.8(7)
_cod_database_code 2009713

loop_
_symmetry_equiv_pos_as_xyz
x,y,z
-x,-y,-z

loop_
_atom_site_aniso_label
_atom_site_aniso_U_11
_atom_site_aniso_U_22
_atom_site_aniso_U_33
_atom_site_aniso_U_12
_atom_site_aniso_U_13
_atom_site_aniso_U_23
Cl(1) 0.123(2) 0.0560(10) 0.117(2) 0.0156(9) -0.0490(10) -0.0216(9)
F(1) 0.188(5) 0.094(3) 0.130(4) -0.037(3) -0.100(3) -0.011(2)
F(2) 0.070(3) 0.190(5) 0.128(4) 0.011(3) -0.044(3) -0.042(3)
F(3) 0.132(4) 0.154(4) 0.062(3) -0.044(3) -0.016(2) -0.011(2)
F(4) 0.130(3) 0.046(2) 0.125(3) -0.005(2) -0.069(3) -0.010(2)
F(5) 0.114(3) 0.076(2) 0.091(3) 0.003(2) -0.012(2) -0.042(2)
F(6) 0.097(3) 0.069(2) 0.100(3) -0.035(2) -0.026(2) -0.017(2)
O(1) 0.108(4) 0.050(2) 0.097(3) -0.005(2) -0.055(3) -0.022(2)
N(3) 0.066(3) 0.058(3) 0.056(3) -0.008(2) -0.022(3) -0.013(2)
N(4) 0.089(4) 0.048(3) 0.071(3) 0.002(2) -0.044(3) -0.015(2)
N(6) 0.076(3) 0.039(2) 0.066(3) -0.009(2) -0.025(3) -0.014(2)
C(1) 0.065(5) 0.079(4) 0.065(5) -0.008(3) -0.023(4) 0.001(3)
C(2) 0.056(4) 0.061(3) 0.062(4) -0.004(3) -0.017(3) -0.012(3)
C(5) 0.059(4) 0.045(3) 0.052(3) -0.005(2) -0.015(3) -0.013(2)
C(6) 0.077(5) 0.055(3) 0.073(5) -0.012(3) -0.027(4) -0.017(3)

loop_
_atom_site_label
_atom_site_fract_x
_atom_site_fract_y
_atom_site_fract_z
_atom_site_U_iso_or_equiv
Cl(1) 0.2912(4) 0.9492(2) 0.6701(2) 0.0970
F(1) 0.1540(10) 0.4722(7) 0.5933(3) 0.1299
F(2) -0.0877(8) 0.7370(7) 0.5896(3) 0.1272
F(3) 0.2629(9) 0.7428(7) 0.4918(3) 0.1157
F(4) 0.8203(8) 0.1053(4) 0.9252(3) 0.0971
F(5) 0.7746(8) 0.2068(5) 0.7620(3) 0.0907
F(6) 0.4357(8) 0.1703(4) 0.8750(3) 0.0858
O(1) 0.8144(10) 0.6752(5) 0.9234(4) 0.0800
N(3) 0.4042(9) 0.5570(6) 0.7298(3) 0.0589
N(4) 0.5315(9) 0.5930(7) 0.8044(4) 0.0664
N(6) 0.8279(9) 0.4699(6) 0.9272(3) 0.0582
C(1) 0.1570(10) 0.6630(10) 0.5860(5) 0.0713
C(2) 0.2920(10) 0.7011(8) 0.6695(4) 0.0592
C(5) 0.6800(10) 0.4435(7) 0.8640(4) 0.0509
C(6) 0.6770(10) 0.2284(8) 0.8559(5) 0.0658
H(4) 0.560(10) 0.718(9) 0.811(4) 0.08(2)
H(1) 0.910(10) 0.659(8) 0.968(5) 0.07(2)

loop_
_atom_type_symbol
_atom_type_scat_dispersion_real
_atom_type_scat_dispersion_imag
_atom_type_scat_source
C 0.002 0.002 'International Tables for X-ray crystallography, 1974'
H 0.000 0.000 'International Tables for X-ray crystallography, 1974'
O 0.008 0.006 'International Tables for X-ray crystallography, 1974'
F 0.014 0.010 'International Tables for X-ray crystallography, 1974'
N 0.004 0.003 'International Tables for X-ray crystallography, 1974'
Cl 0.132 0.159 'International Tables for X-ray crystallography, 1974'

loop_
_geom_angle_atom_site_label_1
_geom_angle_atom_site_label_2
_geom_angle_atom_site_label_3
_geom_angle
_geom_angle_publ_flag
N(6) O(1) H(1) 93(4) ?
N(4) N(3) C(2) 119.0(5) yes
N(3) N(4) C(5) 120.7(5) yes
N(3) N(4) H(4) 125(3) ?
C(5) N(4) H(4) 113(3) ?
O(1) N(6) C(5) 109.2(4) yes
F(1) C(1) F(2) 106.4(6) ?
F(1) C(1) F(3) 107.2(6) ?
F(1) C(1) C(2) 112.1(5) ?
F(2) C(1) F(3) 105.2(5) ?
F(2) C(1) C(2) 112.3(6) ?
F(3) C(1) C(2) 113.2(5) ?
Cl(1) C(2) N(3) 125.3(4) yes
Cl(1) C(2) C(1) 115.4(4) yes
N(3) C(2) C(1) 119.3(5) yes
N(4) C(5) N(6) 124.2(5) yes
N(4) C(5) C(6) 119.8(5) yes
N(6) C(5) C(6) 116.0(5) ?
F(4) C(6) F(5) 108.2(6) ?
F(4) C(6) F(6) 107.8(5) ?
F(4) C(6) C(5) 110.0(5) ?
F(5) C(6) F(6) 107.4(5) ?
F(5) C(6) C(5) 111.7(5) ?
F(6) C(6) C(5) 111.7(5) ?

loop_
_geom_bond_atom_site_label_1
_geom_bond_atom_site_label_2
_geom_bond_site_symmetry_1
_geom_bond_site_symmetry_2
_geom_bond_distance
_geom_bond_publ_flag
Cl(1) C(2) . . 1.718(5) yes
F(1) C(1) . . 1.300(7) ?
F(2) C(1) . . 1.297(7) ?
F(3) C(1) . . 1.296(6) ?
F(4) C(6) . . 1.323(6) ?
F(5) C(6) . . 1.311(7) ?
F(6) C(6) . . 1.321(7) ?
O(1) N(6) . . 1.402(5) yes
O(1) H(1) . . 0.80(6) ?
N(3) N(4) . . 1.348(6) yes
N(3) C(2) . . 1.245(6) yes
N(4) C(5) . . 1.356(6) yes
N(4) H(4) . . 0.92(6) ?
N(6) C(5) . . 1.269(6) yes
C(1) C(2) . . 1.482(8) yes
C(5) C(6) . . 1.520(7) yes
